data_1575944
loop_
_publ_author_name
'Zeng, Yifan'
'Wang, Yizhou'
'Singh, Kuldip'
'Solan, Gregory A.'
'Ma, Yanping'
'Sun, Wen-Hua'

_publ_section_title
;
 Correlating electronic properties of a nickel polymerisation catalyst
 with the branching density of a polyethylene
;
_journal_issue 18
_journal_name_full 'Catalysis Science &amp; Technology'
_journal_page_first 5335
_journal_page_last 5345
_journal_paper_doi 10.1039/D5CY00859J
_journal_volume 15
_journal_year 2025
_chemical_formula_moiety 'C42 H32 Br2 F4 N4 Ni O2, 2.5[CH3CN]'
_chemical_formula_sum 'C47 H39.5 Br2 F4 N6.5 Ni O2'
_chemical_formula_weight 1021.88
_space_group_crystal_system monoclinic
_space_group_IT_number 15
_space_group_name_Hall '-C 2yc'
_space_group_name_H-M_alt 'C 1 2/c 1'
_atom_sites_solution_hydrogens geom
_atom_sites_solution_primary dual
_audit_creation_date 2024-05-17
_audit_creation_method
;
Olex2 1.3
(compiled 2020.11.12 svn.r5f609507 for OlexSys, GUI svn.r6403)
;
_audit_update_record
;
2025-07-02 deposited with the CCDC.	2025-08-12 downloaded from the CCDC.
;
_cell_angle_alpha 90
_cell_angle_beta 130.2660(10)
_cell_angle_gamma 90
_cell_formula_units_Z 8
_cell_length_a 32.1203(10)
_cell_length_b 17.5007(5)
_cell_length_c 21.2080(7)
_cell_measurement_reflns_used 9122
_cell_measurement_temperature 120.0
_cell_measurement_theta_max 72.047
_cell_measurement_theta_min 2.780
_cell_volume 9096.8(5)
_computing_cell_refinement 'SAINT V8.40B (?, 2016)'
_computing_data_reduction 'SAINT V8.40B (?, 2016)'
_computing_molecular_graphics 'Olex2 1.3 (Dolomanov et al., 2009)'
_computing_publication_material 'Olex2 1.3 (Dolomanov et al., 2009)'
_computing_structure_refinement 'XL  (Sheldrick, 2008)'
_computing_structure_solution 'SHELXT 2018/2 (Sheldrick, 2018)'
_diffrn_ambient_temperature 120.0
_diffrn_measured_fraction_theta_full 0.997
_diffrn_measured_fraction_theta_max 0.995
_diffrn_measurement_device_type 'Bruker D8 Quest Photon III'
_diffrn_measurement_method '\f and \w scans'
_diffrn_radiation_type CuK\a
_diffrn_radiation_wavelength 1.54178
_diffrn_reflns_av_R_equivalents 0.0331
_diffrn_reflns_av_unetI/netI 0.0183
_diffrn_reflns_Laue_measured_fraction_full 0.997
_diffrn_reflns_Laue_measured_fraction_max 0.995
_diffrn_reflns_limit_h_max 39
_diffrn_reflns_limit_h_min -39
_diffrn_reflns_limit_k_max 21
_diffrn_reflns_limit_k_min -21
_diffrn_reflns_limit_l_max 25
_diffrn_reflns_limit_l_min -26
_diffrn_reflns_number 107443
_diffrn_reflns_point_group_measured_fraction_full 0.997
_diffrn_reflns_point_group_measured_fraction_max 0.995
_diffrn_reflns_theta_full 67.679
_diffrn_reflns_theta_max 72.300
_diffrn_reflns_theta_min 3.103
_diffrn_source_current 1.1
_diffrn_source_power 0.055
_diffrn_source_voltage 50.0
_diffrn_standards_number 0
_exptl_absorpt_coefficient_mu 3.195
_exptl_absorpt_correction_T_max 0.7536
_exptl_absorpt_correction_T_min 0.6448
_exptl_absorpt_correction_type multi-scan
_exptl_absorpt_process_details
;
SADABS-2016/2 (Bruker,2016/2) was used for absorption correction.
wR2(int) was 0.1031 before and 0.0580 after correction.
The Ratio of minimum to maximum transmission is 0.8556.
The \l/2 correction factor is Not present.
;
_exptl_crystal_colour yellow
_exptl_crystal_colour_primary yellow
_exptl_crystal_density_diffrn 1.492
_exptl_crystal_description block
_exptl_crystal_F_000 4136
_exptl_crystal_size_max 0.26
_exptl_crystal_size_mid 0.192
_exptl_crystal_size_min 0.167
_refine_diff_density_max 1.296
_refine_diff_density_min -1.206
_refine_diff_density_rms 0.067
_refine_ls_extinction_method none
_refine_ls_goodness_of_fit_ref 1.059
_refine_ls_hydrogen_treatment constr
_refine_ls_matrix_type full
_refine_ls_number_parameters 499
_refine_ls_number_reflns 8949
_refine_ls_number_restraints 0
_refine_ls_restrained_S_all 1.059
_refine_ls_R_factor_all 0.0358
_refine_ls_R_factor_gt 0.0339
_refine_ls_shift/su_max 0.002
_refine_ls_shift/su_mean 0.000
_refine_ls_structure_factor_coef Fsqd
_refine_ls_weighting_details 'w=1/[\s^2^(Fo^2^)+(0.0395P)^2^+23.4679P] where P=(Fo^2^+2Fc^2^)/3'
_refine_ls_weighting_scheme calc
_refine_ls_wR_factor_gt 0.0884
_refine_ls_wR_factor_ref 0.0903
_reflns_Friedel_coverage 0.000
_reflns_number_gt 8461
_reflns_number_total 8949
_reflns_threshold_expression 'I > 2\s(I)'
_cod_data_source_file d5cy00859j2.cif
_cod_data_source_block q24084yz_0m
_cod_original_formula_sum 'C47 H39.50 Br2 F4 N6.50 Ni O2'
_cod_database_code 1575944
_shelx_shelxl_version_number 2019/1
_shelx_space_group_comment
;
The symmetry employed for this shelxl refinement is uniquely defined
by the following loop, which should always be used as a source of
symmetry information in preference to the above space-group names.
They are only intended as comments.
;
_shelx_estimated_absorpt_t_max 0.617
_shelx_estimated_absorpt_t_min 0.490
_olex2_refinement_description
;
1. Fixed Uiso
 At 1.2 times of:
  All C(H) groups
 At 1.5 times of:
  All C(H,H,H) groups
2.a Ternary CH refined with riding coordinates:
 C15(H15), C28(H28)
2.b Aromatic/amide H refined with riding coordinates:
 C1(H1), C2(H2), C4(H4), C10(H10), C12(H12), C17(H17), C18(H18), C20(H20),
 C21(H21), C23(H23), C24(H24), C26(H26), C27(H27), C30(H30), C31(H31), C33(H33),
  C34(H34), C36(H36), C37(H37), C39(H39), C40(H40)
2.c Idealised Me refined as rotating group:
 C7(H7A,H7B,H7C), C14(H14A,H14B,H14C), C42(H42A,H42B,H42C)
;
_smtbx_masks_special_details
;
A solvent mask was calculated and 466 electrons were 
found in a volume of 2091\%A^3^ in 1 void per unit cell. 
This is consistent with the presence of 
2.5[CH3CN] per Formula Unit 
which account for 440 electrons 
per unit cell.
;
_smtbx_masks_void_probe_radius 1.2
_smtbx_masks_void_truncation_radius 1.2
_olex2_submission_special_instructions 'No special instructions were received'

loop_
_space_group_symop_operation_xyz
'x, y, z'
'-x, y, -z+1/2'
'x+1/2, y+1/2, z'
'-x+1/2, y+1/2, -z+1/2'
'-x, -y, -z'
'x, -y, z-1/2'
'-x+1/2, -y+1/2, -z'
'x+1/2, -y+1/2, z-1/2'

loop_
_atom_site_label
_atom_site_type_symbol
_atom_site_fract_x
_atom_site_fract_y
_atom_site_fract_z
_atom_site_U_iso_or_equiv
_atom_site_adp_type
_atom_site_occupancy
_atom_site_site_symmetry_order
_atom_site_calc_flag
_atom_site_refinement_flags_posn
_atom_site_refinement_flags_adp
_atom_site_refinement_flags_occupancy
_atom_site_disorder_assembly
_atom_site_disorder_group
Br1 Br 0.41176(2) 0.74636(2) 0.13626(2) 0.02744(7) Uani 1 1 d . . . . .
Br2 Br 0.32777(2) 0.91682(2) 0.17459(2) 0.03890(8) Uani 1 1 d . . . . .
Ni1 Ni 0.37084(2) 0.79638(2) 0.19283(2) 0.02231(9) Uani 1 1 d . . . . .
F1 F 0.59415(6) 0.47673(13) 0.51446(11) 0.0628(5) Uani 1 1 d . . . . .
F2 F 0.28333(8) 0.39246(12) -0.06384(11) 0.0683(6) Uani 1 1 d . . . . .
F3 F 0.08403(7) 0.82319(12) 0.12347(15) 0.0774(7) Uani 1 1 d . . . . .
F4 F 0.47447(10) 0.8317(2) 0.62801(13) 0.1081(10) Uani 1 1 d . . . . .
O1 O 0.62195(7) 0.95183(11) 0.51421(14) 0.0529(5) Uani 1 1 d . . . . .
O2 O 0.61945(9) 0.85550(13) 0.57449(14) 0.0664(7) Uani 1 1 d . . . . .
N1 N 0.44462(7) 0.83703(10) 0.29516(11) 0.0246(4) Uani 1 1 d . . . . .
N2 N 0.38730(7) 0.72187(9) 0.28075(10) 0.0195(3) Uani 1 1 d . . . . .
N3 N 0.59920(8) 0.89677(12) 0.51551(15) 0.0428(5) Uani 1 1 d . . . . .
N4 N 0.29753(7) 0.74334(10) 0.10578(11) 0.0260(4) Uani 1 1 d . . . . .
C1 C 0.47041(9) 0.89871(13) 0.29830(15) 0.0307(5) Uani 1 1 d . . . . .
H1 H 0.453497 0.928071 0.249531 0.037 Uiso 1 1 calc R U . . .
C2 C 0.52111(9) 0.92138(13) 0.37042(16) 0.0312(5) Uani 1 1 d . . . . .
H2 H 0.538917 0.965708 0.372186 0.037 Uiso 1 1 calc R U . . .
C3 C 0.54415(8) 0.87686(12) 0.43870(15) 0.0290(5) Uani 1 1 d . . . . .
C4 C 0.51842(8) 0.81315(12) 0.43784(14) 0.0265(4) Uani 1 1 d . . . . .
H4 H 0.534766 0.783026 0.485967 0.032 Uiso 1 1 calc R U . . .
C5 C 0.46768(8) 0.79522(11) 0.36356(13) 0.0220(4) Uani 1 1 d . . . . .
C6 C 0.43374(8) 0.73019(11) 0.35328(12) 0.0214(4) Uani 1 1 d . . . . .
C7 C 0.45551(9) 0.68182(13) 0.42683(13) 0.0272(4) Uani 1 1 d . . . . .
H7A H 0.428726 0.642333 0.411378 0.041 Uiso 1 1 calc R U . . .
H7B H 0.462495 0.713824 0.470719 0.041 Uiso 1 1 calc R U . . .
H7C H 0.489588 0.657539 0.446677 0.041 Uiso 1 1 calc R U . . .
C8 C 0.34974(8) 0.66386(11) 0.26598(12) 0.0197(4) Uani 1 1 d . . . . .
C9 C 0.34992(8) 0.59125(11) 0.23896(12) 0.0206(4) Uani 1 1 d . . . . .
C10 C 0.31304(8) 0.53694(11) 0.22605(13) 0.0238(4) Uani 1 1 d . . . . .
H10 H 0.313228 0.486884 0.208903 0.029 Uiso 1 1 calc R U . . .
C11 C 0.27620(8) 0.55435(12) 0.23766(13) 0.0247(4) Uani 1 1 d . . . . .
C12 C 0.27459(8) 0.62873(12) 0.25886(13) 0.0242(4) Uani 1 1 d . . . . .
H12 H 0.248303 0.641685 0.264267 0.029 Uiso 1 1 calc R U . . .
C13 C 0.31030(8) 0.68484(11) 0.27242(12) 0.0218(4) Uani 1 1 d . . . . .
C14 C 0.23696(10) 0.49505(13) 0.22432(17) 0.0344(5) Uani 1 1 d . . . . .
H14A H 0.199408 0.511592 0.179481 0.052 Uiso 1 1 calc R U . . .
H14B H 0.242465 0.488978 0.275200 0.052 Uiso 1 1 calc R U . . .
H14C H 0.243580 0.446144 0.209637 0.052 Uiso 1 1 calc R U . . .
C15 C 0.38916(8) 0.57350(11) 0.22330(13) 0.0223(4) Uani 1 1 d . . . . .
H15 H 0.396228 0.623276 0.208564 0.027 Uiso 1 1 calc R U . . .
C16 C 0.44410(8) 0.54612(12) 0.30130(13) 0.0235(4) Uani 1 1 d . . . . .
C17 C 0.49168(9) 0.58041(13) 0.32628(14) 0.0287(4) Uani 1 1 d . . . . .
H17 H 0.489345 0.620249 0.293682 0.034 Uiso 1 1 calc R U . . .
C18 C 0.54268(9) 0.55762(16) 0.39801(15) 0.0366(5) Uani 1 1 d . . . . .
H18 H 0.575103 0.581364 0.414942 0.044 Uiso 1 1 calc R U . . .
C19 C 0.54464(10) 0.49970(17) 0.44352(15) 0.0405(6) Uani 1 1 d . . . . .
C20 C 0.49874(10) 0.46448(16) 0.42151(16) 0.0397(6) Uani 1 1 d . . . . .
H20 H 0.501586 0.424384 0.454305 0.048 Uiso 1 1 calc R U . . .
C21 C 0.44808(9) 0.48849(13) 0.35047(14) 0.0311(5) Uani 1 1 d . . . . .
H21 H 0.415880 0.465543 0.335192 0.037 Uiso 1 1 calc R U . . .
C22 C 0.36285(8) 0.52155(13) 0.14819(14) 0.0264(4) Uani 1 1 d . . . . .
C23 C 0.36575(10) 0.44229(14) 0.15224(16) 0.0360(5) Uani 1 1 d . . . . .
H23 H 0.386375 0.417761 0.204499 0.043 Uiso 1 1 calc R U . . .
C24 C 0.33882(12) 0.39804(16) 0.08070(19) 0.0473(7) Uani 1 1 d . . . . .
H24 H 0.340386 0.343821 0.083565 0.057 Uiso 1 1 calc R U . . .
C25 C 0.31020(11) 0.43491(18) 0.00660(17) 0.0454(7) Uani 1 1 d . . . . .
C26 C 0.30654(9) 0.51296(17) -0.00079(15) 0.0396(6) Uani 1 1 d . . . . .
H26 H 0.286442 0.536856 -0.053305 0.048 Uiso 1 1 calc R U . . .
C27 C 0.33307(9) 0.55590(14) 0.07071(14) 0.0301(5) Uani 1 1 d . . . . .
H27 H 0.330928 0.610055 0.066860 0.036 Uiso 1 1 calc R U . . .
C28 C 0.30673(9) 0.76776(12) 0.29115(14) 0.0251(4) Uani 1 1 d . . . . .
H28 H 0.315973 0.799918 0.262715 0.030 Uiso 1 1 calc R U . . .
C29 C 0.24795(9) 0.78806(12) 0.25118(15) 0.0295(5) Uani 1 1 d . . . . .
C30 C 0.21333(10) 0.80969(13) 0.16852(17) 0.0369(5) Uani 1 1 d . . . . .
H30 H 0.227606 0.815861 0.141161 0.044 Uiso 1 1 calc R U . . .
C31 C 0.15776(11) 0.82251(15) 0.1250(2) 0.0490(7) Uani 1 1 d . . . . .
H31 H 0.134033 0.836892 0.068420 0.059 Uiso 1 1 calc R U . . .
C32 C 0.13876(11) 0.81373(16) 0.1663(2) 0.0515(8) Uani 1 1 d . . . . .
C33 C 0.17116(12) 0.79520(16) 0.2477(2) 0.0514(8) Uani 1 1 d . . . . .
H33 H 0.156518 0.791367 0.274725 0.062 Uiso 1 1 calc R U . . .
C34 C 0.22694(10) 0.78182(14) 0.29102(18) 0.0383(6) Uani 1 1 d . . . . .
H34 H 0.250305 0.768445 0.347884 0.046 Uiso 1 1 calc R U . . .
C35 C 0.34966(9) 0.78588(14) 0.38282(15) 0.0308(5) Uani 1 1 d . . . . .
C36 C 0.36053(11) 0.73660(18) 0.44276(17) 0.0441(6) Uani 1 1 d . . . . .
H36 H 0.339342 0.691518 0.426806 0.053 Uiso 1 1 calc R U . . .
C37 C 0.40216(14) 0.7522(3) 0.5263(2) 0.0659(10) Uani 1 1 d . . . . .
H37 H 0.409355 0.718913 0.567720 0.079 Uiso 1 1 calc R U . . .
C38 C 0.43264(13) 0.8176(3) 0.5470(2) 0.0666(10) Uani 1 1 d . . . . .
C39 C 0.42279(12) 0.8684(2) 0.4897(2) 0.0550(8) Uani 1 1 d . . . . .
H39 H 0.444104 0.913460 0.506321 0.066 Uiso 1 1 calc R U . . .
C40 C 0.38086(10) 0.85251(15) 0.40664(17) 0.0390(6) Uani 1 1 d . . . . .
H40 H 0.373277 0.886969 0.365737 0.047 Uiso 1 1 calc R U . . .
C41 C 0.26123(9) 0.70290(12) 0.07538(12) 0.0258(4) Uani 1 1 d . . . . .
C42 C 0.21543(9) 0.65129(14) 0.03743(14) 0.0337(5) Uani 1 1 d . . . . .
H42A H 0.215452 0.614493 0.002619 0.051 Uiso 1 1 calc R U . . .
H42B H 0.181344 0.680556 0.003411 0.051 Uiso 1 1 calc R U . . .
H42C H 0.218492 0.623889 0.080572 0.051 Uiso 1 1 calc R U . . .

loop_
_atom_site_aniso_label
_atom_site_aniso_U_11
_atom_site_aniso_U_22
_atom_site_aniso_U_33
_atom_site_aniso_U_23
_atom_site_aniso_U_13
_atom_site_aniso_U_12
Br1 0.02942(12) 0.02533(12) 0.03535(13) 0.00384(8) 0.02443(11) 0.00097(8)
Br2 0.03218(13) 0.02994(13) 0.04346(15) -0.00105(10) 0.01945(12) 0.00652(9)
Ni1 0.02018(17) 0.02412(18) 0.02208(18) 0.00525(13) 0.01340(15) 0.00062(13)
F1 0.0257(7) 0.0975(15) 0.0440(9) 0.0279(9) 0.0129(7) 0.0156(8)
F2 0.0551(10) 0.0779(13) 0.0493(10) -0.0350(9) 0.0236(9) 0.0020(9)
F3 0.0276(8) 0.0622(12) 0.1155(17) -0.0238(11) 0.0341(10) 0.0055(8)
F4 0.0649(14) 0.189(3) 0.0448(12) -0.0460(15) 0.0238(11) -0.0328(17)
O1 0.0308(9) 0.0376(10) 0.0686(13) -0.0121(9) 0.0225(9) -0.0106(8)
O2 0.0418(11) 0.0475(12) 0.0497(12) 0.0005(10) 0.0025(10) -0.0094(9)
N1 0.0220(8) 0.0257(9) 0.0285(9) 0.0030(7) 0.0174(8) 0.0002(7)
N2 0.0197(8) 0.0184(8) 0.0226(8) 0.0033(6) 0.0147(7) 0.0030(6)
N3 0.0257(10) 0.0298(11) 0.0499(13) -0.0083(10) 0.0141(10) -0.0019(8)
N4 0.0219(9) 0.0318(9) 0.0209(8) 0.0061(7) 0.0122(7) 0.0018(7)
C1 0.0303(11) 0.0275(11) 0.0389(12) 0.0030(9) 0.0244(10) -0.0014(9)
C2 0.0289(11) 0.0240(10) 0.0471(13) -0.0042(9) 0.0275(11) -0.0019(8)
C3 0.0200(10) 0.0244(10) 0.0388(12) -0.0085(9) 0.0172(10) 0.0003(8)
C4 0.0217(10) 0.0242(10) 0.0291(11) -0.0016(8) 0.0143(9) 0.0039(8)
C5 0.0198(9) 0.0221(9) 0.0264(10) 0.0005(8) 0.0159(8) 0.0035(7)
C6 0.0216(9) 0.0209(9) 0.0239(10) 0.0026(8) 0.0156(8) 0.0038(8)
C7 0.0242(10) 0.0288(11) 0.0222(10) 0.0060(8) 0.0120(9) 0.0041(8)
C8 0.0197(9) 0.0192(9) 0.0197(9) 0.0057(7) 0.0126(8) 0.0005(7)
C9 0.0196(9) 0.0217(9) 0.0194(9) 0.0064(7) 0.0120(8) 0.0040(7)
C10 0.0253(10) 0.0177(9) 0.0266(10) 0.0032(8) 0.0160(9) 0.0023(8)
C11 0.0225(10) 0.0214(10) 0.0290(10) 0.0075(8) 0.0161(9) 0.0017(8)
C12 0.0233(10) 0.0239(10) 0.0291(10) 0.0068(8) 0.0186(9) 0.0040(8)
C13 0.0231(9) 0.0195(9) 0.0243(10) 0.0050(7) 0.0160(8) 0.0031(7)
C14 0.0337(12) 0.0232(11) 0.0521(14) 0.0051(10) 0.0303(12) -0.0016(9)
C15 0.0240(10) 0.0196(9) 0.0261(10) 0.0029(8) 0.0173(9) 0.0023(7)
C16 0.0230(10) 0.0242(10) 0.0248(10) 0.0019(8) 0.0162(9) 0.0029(8)
C17 0.0273(11) 0.0346(12) 0.0302(11) 0.0020(9) 0.0213(10) 0.0001(9)
C18 0.0232(11) 0.0527(15) 0.0343(12) 0.0011(11) 0.0188(10) 0.0001(10)
C19 0.0230(11) 0.0587(16) 0.0298(12) 0.0111(11) 0.0126(10) 0.0109(11)
C20 0.0336(12) 0.0436(14) 0.0383(13) 0.0188(11) 0.0216(11) 0.0098(11)
C21 0.0257(11) 0.0310(11) 0.0344(12) 0.0085(9) 0.0184(10) 0.0027(9)
C22 0.0226(10) 0.0288(11) 0.0308(11) -0.0015(9) 0.0186(9) 0.0010(8)
C23 0.0385(13) 0.0304(12) 0.0366(13) -0.0031(10) 0.0231(11) 0.0026(10)
C24 0.0463(15) 0.0354(13) 0.0557(17) -0.0138(12) 0.0309(14) 0.0005(11)
C25 0.0330(13) 0.0558(17) 0.0417(14) -0.0205(13) 0.0216(12) -0.0002(12)
C26 0.0244(11) 0.0601(17) 0.0275(11) -0.0042(11) 0.0137(10) 0.0080(11)
C27 0.0238(10) 0.0369(12) 0.0291(11) 0.0007(9) 0.0169(9) 0.0056(9)
C28 0.0260(10) 0.0209(10) 0.0332(11) 0.0019(8) 0.0213(9) 0.0001(8)
C29 0.0275(11) 0.0181(10) 0.0447(13) -0.0032(9) 0.0242(10) 0.0004(8)
C30 0.0314(12) 0.0248(11) 0.0468(14) -0.0003(10) 0.0217(11) 0.0027(9)
C31 0.0324(13) 0.0321(13) 0.0584(17) -0.0019(12) 0.0185(13) 0.0064(10)
C32 0.0256(12) 0.0339(13) 0.077(2) -0.0147(13) 0.0252(14) 0.0033(10)
C33 0.0425(15) 0.0414(15) 0.086(2) -0.0219(15) 0.0490(17) -0.0064(12)
C34 0.0356(13) 0.0336(12) 0.0547(15) -0.0092(11) 0.0332(12) -0.0019(10)
C35 0.0275(11) 0.0337(12) 0.0386(12) -0.0053(10) 0.0246(10) -0.0001(9)
C36 0.0379(14) 0.0626(17) 0.0348(13) -0.0011(12) 0.0248(12) -0.0057(12)
C37 0.0482(18) 0.114(3) 0.0357(15) -0.0003(17) 0.0273(15) -0.0058(18)
C38 0.0435(17) 0.108(3) 0.0390(16) -0.0291(18) 0.0226(14) -0.0106(18)
C39 0.0381(14) 0.0601(19) 0.0614(19) -0.0307(16) 0.0298(14) -0.0094(13)
C40 0.0310(12) 0.0334(12) 0.0523(15) -0.0129(11) 0.0268(12) -0.0012(10)
C41 0.0248(10) 0.0298(11) 0.0203(10) 0.0081(8) 0.0134(9) 0.0037(9)
C42 0.0271(11) 0.0367(12) 0.0286(11) 0.0070(9) 0.0140(10) -0.0046(9)

loop_
_atom_type_symbol
_atom_type_description
_atom_type_scat_dispersion_real
_atom_type_scat_dispersion_imag
_atom_type_scat_source
Br Br -0.6763 1.2805 'International Tables Vol C Tables 4.2.6.8 and 6.1.1.4'
C C 0.0181 0.0091 'International Tables Vol C Tables 4.2.6.8 and 6.1.1.4'
F F 0.0727 0.0534 'International Tables Vol C Tables 4.2.6.8 and 6.1.1.4'
H H 0.0000 0.0000 'International Tables Vol C Tables 4.2.6.8 and 6.1.1.4'
N N 0.0311 0.0180 'International Tables Vol C Tables 4.2.6.8 and 6.1.1.4'
Ni Ni -3.0029 0.5091 'International Tables Vol C Tables 4.2.6.8 and 6.1.1.4'
O O 0.0492 0.0322 'International Tables Vol C Tables 4.2.6.8 and 6.1.1.4'

loop_
_geom_angle_atom_site_label_1
_geom_angle_atom_site_label_2
_geom_angle_atom_site_label_3
_geom_angle
_geom_angle_site_symmetry_1
_geom_angle_site_symmetry_3
_geom_angle_publ_flag
Br2 Ni1 Br1 132.009(17) . . ?
N1 Ni1 Br1 91.35(5) . . ?
N1 Ni1 Br2 91.00(5) . . ?
N1 Ni1 N4 169.29(7) . . ?
N2 Ni1 Br1 108.36(5) . . ?
N2 Ni1 Br2 119.15(5) . . ?
N2 Ni1 N1 79.33(7) . . ?
N2 Ni1 N4 90.11(7) . . ?
N4 Ni1 Br1 93.72(5) . . ?
N4 Ni1 Br2 92.61(5) . . ?
C1 N1 Ni1 126.14(15) . . ?
C1 N1 C5 119.71(19) . . ?
C5 N1 Ni1 114.14(14) . . ?
C6 N2 Ni1 115.84(14) . . ?
C6 N2 C8 119.96(16) . . ?
C8 N2 Ni1 124.17(12) . . ?
O1 N3 C3 118.0(2) . . ?
O2 N3 O1 124.5(2) . . ?
O2 N3 C3 117.5(2) . . ?
C41 N4 Ni1 161.66(17) . . ?
N1 C1 H1 118.9 . . ?
N1 C1 C2 122.3(2) . . ?
C2 C1 H1 118.9 . . ?
C1 C2 H2 121.6 . . ?
C3 C2 C1 116.8(2) . . ?
C3 C2 H2 121.6 . . ?
C2 C3 N3 118.5(2) . . ?
C2 C3 C4 122.5(2) . . ?
C4 C3 N3 119.0(2) . . ?
C3 C4 H4 121.6 . . ?
C3 C4 C5 116.9(2) . . ?
C5 C4 H4 121.6 . . ?
N1 C5 C4 121.86(19) . . ?
N1 C5 C6 114.68(17) . . ?
C4 C5 C6 123.43(19) . . ?
N2 C6 C5 115.81(17) . . ?
N2 C6 C7 125.78(19) . . ?
C5 C6 C7 118.39(18) . . ?
C6 C7 H7A 109.5 . . ?
C6 C7 H7B 109.5 . . ?
C6 C7 H7C 109.5 . . ?
H7A C7 H7B 109.5 . . ?
H7A C7 H7C 109.5 . . ?
H7B C7 H7C 109.5 . . ?
C9 C8 N2 120.22(17) . . ?
C9 C8 C13 121.33(18) . . ?
C13 C8 N2 118.20(17) . . ?
C8 C9 C10 118.09(18) . . ?
C8 C9 C15 119.80(17) . . ?
C10 C9 C15 122.10(18) . . ?
C9 C10 H10 119.1 . . ?
C11 C10 C9 121.73(19) . . ?
C11 C10 H10 119.1 . . ?
C10 C11 C14 121.3(2) . . ?
C12 C11 C10 118.50(19) . . ?
C12 C11 C14 120.20(19) . . ?
C11 C12 H12 119.0 . . ?
C11 C12 C13 122.00(19) . . ?
C13 C12 H12 119.0 . . ?
C8 C13 C28 119.75(17) . . ?
C12 C13 C8 117.98(18) . . ?
C12 C13 C28 122.24(18) . . ?
C11 C14 H14A 109.5 . . ?
C11 C14 H14B 109.5 . . ?
C11 C14 H14C 109.5 . . ?
H14A C14 H14B 109.5 . . ?
H14A C14 H14C 109.5 . . ?
H14B C14 H14C 109.5 . . ?
C9 C15 H15 106.1 . . ?
C9 C15 C22 111.66(16) . . ?
C16 C15 C9 111.60(16) . . ?
C16 C15 H15 106.1 . . ?
C16 C15 C22 114.71(17) . . ?
C22 C15 H15 106.1 . . ?
C17 C16 C15 119.77(19) . . ?
C17 C16 C21 118.7(2) . . ?
C21 C16 C15 121.50(19) . . ?
C16 C17 H17 119.3 . . ?
C16 C17 C18 121.4(2) . . ?
C18 C17 H17 119.3 . . ?
C17 C18 H18 121.1 . . ?
C19 C18 C17 117.8(2) . . ?
C19 C18 H18 121.1 . . ?
F1 C19 C18 118.9(2) . . ?
F1 C19 C20 118.3(2) . . ?
C20 C19 C18 122.8(2) . . ?
C19 C20 H20 120.6 . . ?
C19 C20 C21 118.8(2) . . ?
C21 C20 H20 120.6 . . ?
C16 C21 H21 119.8 . . ?
C20 C21 C16 120.4(2) . . ?
C20 C21 H21 119.8 . . ?
C23 C22 C15 124.0(2) . . ?
C23 C22 C27 118.1(2) . . ?
C27 C22 C15 117.89(19) . . ?
C22 C23 H23 119.5 . . ?
C22 C23 C24 121.1(2) . . ?
C24 C23 H23 119.5 . . ?
C23 C24 H24 120.9 . . ?
C25 C24 C23 118.1(3) . . ?
C25 C24 H24 120.9 . . ?
F2 C25 C24 118.8(3) . . ?
F2 C25 C26 118.1(3) . . ?
C24 C25 C26 123.1(2) . . ?
C25 C26 H26 121.0 . . ?
C25 C26 C27 117.9(2) . . ?
C27 C26 H26 121.0 . . ?
C22 C27 H27 119.2 . . ?
C26 C27 C22 121.6(2) . . ?
C26 C27 H27 119.2 . . ?
C13 C28 H28 106.0 . . ?
C13 C28 C29 110.46(17) . . ?
C29 C28 H28 106.0 . . ?
C35 C28 C13 111.83(18) . . ?
C35 C28 H28 106.0 . . ?
C35 C28 C29 115.73(18) . . ?
C30 C29 C28 117.2(2) . . ?
C34 C29 C28 123.9(2) . . ?
C34 C29 C30 118.9(2) . . ?
C29 C30 H30 119.5 . . ?
C29 C30 C31 121.0(3) . . ?
C31 C30 H30 119.5 . . ?
C30 C31 H31 121.0 . . ?
C32 C31 C30 118.0(3) . . ?
C32 C31 H31 121.0 . . ?
C31 C32 F3 118.5(3) . . ?
C33 C32 F3 118.1(3) . . ?
C33 C32 C31 123.4(2) . . ?
C32 C33 H33 120.8 . . ?
C32 C33 C34 118.4(3) . . ?
C34 C33 H33 120.8 . . ?
C29 C34 C33 120.4(3) . . ?
C29 C34 H34 119.8 . . ?
C33 C34 H34 119.8 . . ?
C36 C35 C28 121.8(2) . . ?
C36 C35 C40 119.4(2) . . ?
C40 C35 C28 118.7(2) . . ?
C35 C36 H36 119.6 . . ?
C35 C36 C37 120.8(3) . . ?
C37 C36 H36 119.6 . . ?
C36 C37 H37 121.1 . . ?
C38 C37 C36 117.9(3) . . ?
C38 C37 H37 121.1 . . ?
F4 C38 C37 118.2(4) . . ?
F4 C38 C39 118.6(4) . . ?
C39 C38 C37 123.2(3) . . ?
C38 C39 H39 120.8 . . ?
C38 C39 C40 118.3(3) . . ?
C40 C39 H39 120.8 . . ?
C35 C40 H40 119.8 . . ?
C39 C40 C35 120.4(3) . . ?
C39 C40 H40 119.8 . . ?
N4 C41 C42 179.5(2) . . ?
C41 C42 H42A 109.5 . . ?
C41 C42 H42B 109.5 . . ?
C41 C42 H42C 109.5 . . ?
H42A C42 H42B 109.5 . . ?
H42A C42 H42C 109.5 . . ?
H42B C42 H42C 109.5 . . ?

loop_
_geom_bond_atom_site_label_1
_geom_bond_atom_site_label_2
_geom_bond_distance
_geom_bond_site_symmetry_2
_geom_bond_publ_flag
Br1 Ni1 2.4437(4) . ?
Br2 Ni1 2.4113(4) . ?
Ni1 N1 2.0453(18) . ?
Ni1 N2 2.0450(16) . ?
Ni1 N4 2.0483(19) . ?
F1 C19 1.364(3) . ?
F2 C25 1.364(3) . ?
F3 C32 1.371(3) . ?
F4 C38 1.355(4) . ?
O1 N3 1.220(3) . ?
O2 N3 1.207(3) . ?
N1 C1 1.336(3) . ?
N1 C5 1.341(3) . ?
N2 C6 1.283(3) . ?
N2 C8 1.448(2) . ?
N3 C3 1.476(3) . ?
N4 C41 1.142(3) . ?
C1 H1 0.9500 . ?
C1 C2 1.389(3) . ?
C2 H2 0.9500 . ?
C2 C3 1.366(3) . ?
C3 C4 1.381(3) . ?
C4 H4 0.9500 . ?
C4 C5 1.385(3) . ?
C5 C6 1.491(3) . ?
C6 C7 1.493(3) . ?
C7 H7A 0.9800 . ?
C7 H7B 0.9800 . ?
C7 H7C 0.9800 . ?
C8 C9 1.396(3) . ?
C8 C13 1.408(3) . ?
C9 C10 1.401(3) . ?
C9 C15 1.529(3) . ?
C10 H10 0.9500 . ?
C10 C11 1.389(3) . ?
C11 C12 1.389(3) . ?
C11 C14 1.511(3) . ?
C12 H12 0.9500 . ?
C12 C13 1.392(3) . ?
C13 C28 1.528(3) . ?
C14 H14A 0.9800 . ?
C14 H14B 0.9800 . ?
C14 H14C 0.9800 . ?
C15 H15 1.0000 . ?
C15 C16 1.519(3) . ?
C15 C22 1.529(3) . ?
C16 C17 1.389(3) . ?
C16 C21 1.396(3) . ?
C17 H17 0.9500 . ?
C17 C18 1.391(3) . ?
C18 H18 0.9500 . ?
C18 C19 1.373(4) . ?
C19 C20 1.372(4) . ?
C20 H20 0.9500 . ?
C20 C21 1.387(3) . ?
C21 H21 0.9500 . ?
C22 C23 1.389(3) . ?
C22 C27 1.394(3) . ?
C23 H23 0.9500 . ?
C23 C24 1.398(4) . ?
C24 H24 0.9500 . ?
C24 C25 1.365(4) . ?
C25 C26 1.371(4) . ?
C26 H26 0.9500 . ?
C26 C27 1.386(3) . ?
C27 H27 0.9500 . ?
C28 H28 1.0000 . ?
C28 C29 1.530(3) . ?
C28 C35 1.522(3) . ?
C29 C30 1.390(4) . ?
C29 C34 1.385(3) . ?
C30 H30 0.9500 . ?
C30 C31 1.399(4) . ?
C31 H31 0.9500 . ?
C31 C32 1.361(5) . ?
C32 C33 1.359(5) . ?
C33 H33 0.9500 . ?
C33 C34 1.408(4) . ?
C34 H34 0.9500 . ?
C35 C36 1.381(4) . ?
C35 C40 1.402(3) . ?
C36 H36 0.9500 . ?
C36 C37 1.392(4) . ?
C37 H37 0.9500 . ?
C37 C38 1.381(6) . ?
C38 C39 1.367(6) . ?
C39 H39 0.9500 . ?
C39 C40 1.388(4) . ?
C40 H40 0.9500 . ?
C41 C42 1.448(3) . ?
C42 H42A 0.9800 . ?
C42 H42B 0.9800 . ?
C42 H42C 0.9800 . ?

loop_
_geom_torsion_atom_site_label_1
_geom_torsion_atom_site_label_2
_geom_torsion_atom_site_label_3
_geom_torsion_atom_site_label_4
_geom_torsion
_geom_torsion_site_symmetry_1
_geom_torsion_site_symmetry_2
_geom_torsion_site_symmetry_3
_geom_torsion_site_symmetry_4
_geom_torsion_publ_flag
Ni1 N1 C1 C2 -178.72(16) . . . . ?
Ni1 N1 C5 C4 178.01(15) . . . . ?
Ni1 N1 C5 C6 -3.6(2) . . . . ?
Ni1 N2 C6 C5 2.7(2) . . . . ?
Ni1 N2 C6 C7 -178.41(16) . . . . ?
Ni1 N2 C8 C9 89.3(2) . . . . ?
Ni1 N2 C8 C13 -85.1(2) . . . . ?
F1 C19 C20 C21 178.6(3) . . . . ?
F2 C25 C26 C27 178.9(2) . . . . ?
F3 C32 C33 C34 177.0(2) . . . . ?
F4 C38 C39 C40 178.2(3) . . . . ?
O1 N3 C3 C2 -0.8(3) . . . . ?
O1 N3 C3 C4 177.7(2) . . . . ?
O2 N3 C3 C2 -178.0(2) . . . . ?
O2 N3 C3 C4 0.5(3) . . . . ?
N1 C1 C2 C3 0.8(3) . . . . ?
N1 C5 C6 N2 0.6(3) . . . . ?
N1 C5 C6 C7 -178.33(18) . . . . ?
N2 C8 C9 C10 179.60(17) . . . . ?
N2 C8 C9 C15 -1.2(3) . . . . ?
N2 C8 C13 C12 -179.46(17) . . . . ?
N2 C8 C13 C28 2.4(3) . . . . ?
N3 C3 C4 C5 -177.72(19) . . . . ?
C1 N1 C5 C4 -1.3(3) . . . . ?
C1 N1 C5 C6 177.06(18) . . . . ?
C1 C2 C3 N3 177.0(2) . . . . ?
C1 C2 C3 C4 -1.4(3) . . . . ?
C2 C3 C4 C5 0.7(3) . . . . ?
C3 C4 C5 N1 0.7(3) . . . . ?
C3 C4 C5 C6 -177.52(18) . . . . ?
C4 C5 C6 N2 178.98(19) . . . . ?
C4 C5 C6 C7 0.0(3) . . . . ?
C5 N1 C1 C2 0.5(3) . . . . ?
C6 N2 C8 C9 -92.6(2) . . . . ?
C6 N2 C8 C13 93.0(2) . . . . ?
C8 N2 C6 C5 -175.54(16) . . . . ?
C8 N2 C6 C7 3.3(3) . . . . ?
C8 C9 C10 C11 1.5(3) . . . . ?
C8 C9 C15 C16 87.7(2) . . . . ?
C8 C9 C15 C22 -142.46(19) . . . . ?
C8 C13 C28 C29 149.24(19) . . . . ?
C8 C13 C28 C35 -80.3(2) . . . . ?
C9 C8 C13 C12 6.2(3) . . . . ?
C9 C8 C13 C28 -171.94(18) . . . . ?
C9 C10 C11 C12 3.1(3) . . . . ?
C9 C10 C11 C14 -179.4(2) . . . . ?
C9 C15 C16 C17 -128.7(2) . . . . ?
C9 C15 C16 C21 49.2(3) . . . . ?
C9 C15 C22 C23 -91.1(2) . . . . ?
C9 C15 C22 C27 87.3(2) . . . . ?
C10 C9 C15 C16 -93.2(2) . . . . ?
C10 C9 C15 C22 36.7(3) . . . . ?
C10 C11 C12 C13 -3.0(3) . . . . ?
C11 C12 C13 C8 -1.5(3) . . . . ?
C11 C12 C13 C28 176.61(19) . . . . ?
C12 C13 C28 C29 -28.8(3) . . . . ?
C12 C13 C28 C35 101.6(2) . . . . ?
C13 C8 C9 C10 -6.2(3) . . . . ?
C13 C8 C9 C15 173.01(17) . . . . ?
C13 C28 C29 C30 -83.4(2) . . . . ?
C13 C28 C29 C34 92.7(3) . . . . ?
C13 C28 C35 C36 -44.1(3) . . . . ?
C13 C28 C35 C40 132.4(2) . . . . ?
C14 C11 C12 C13 179.4(2) . . . . ?
C15 C9 C10 C11 -177.71(19) . . . . ?
C15 C16 C17 C18 179.0(2) . . . . ?
C15 C16 C21 C20 -179.9(2) . . . . ?
C15 C22 C23 C24 177.3(2) . . . . ?
C15 C22 C27 C26 -178.0(2) . . . . ?
C16 C15 C22 C23 37.1(3) . . . . ?
C16 C15 C22 C27 -144.43(19) . . . . ?
C16 C17 C18 C19 0.2(4) . . . . ?
C17 C16 C21 C20 -1.9(3) . . . . ?
C17 C18 C19 F1 -179.5(2) . . . . ?
C17 C18 C19 C20 -0.6(4) . . . . ?
C18 C19 C20 C21 -0.3(4) . . . . ?
C19 C20 C21 C16 1.6(4) . . . . ?
C21 C16 C17 C18 1.0(3) . . . . ?
C22 C15 C16 C17 103.0(2) . . . . ?
C22 C15 C16 C21 -79.0(3) . . . . ?
C22 C23 C24 C25 1.0(4) . . . . ?
C23 C22 C27 C26 0.5(3) . . . . ?
C23 C24 C25 F2 -179.5(2) . . . . ?
C23 C24 C25 C26 -0.2(4) . . . . ?
C24 C25 C26 C27 -0.3(4) . . . . ?
C25 C26 C27 C22 0.2(3) . . . . ?
C27 C22 C23 C24 -1.2(4) . . . . ?
C28 C29 C30 C31 174.2(2) . . . . ?
C28 C29 C34 C33 -174.4(2) . . . . ?
C28 C35 C36 C37 176.2(3) . . . . ?
C28 C35 C40 C39 -175.8(2) . . . . ?
C29 C28 C35 C36 83.5(3) . . . . ?
C29 C28 C35 C40 -100.0(2) . . . . ?
C29 C30 C31 C32 0.5(4) . . . . ?
C30 C29 C34 C33 1.7(4) . . . . ?
C30 C31 C32 F3 -177.5(2) . . . . ?
C30 C31 C32 C33 1.8(4) . . . . ?
C31 C32 C33 C34 -2.2(4) . . . . ?
C32 C33 C34 C29 0.4(4) . . . . ?
C34 C29 C30 C31 -2.2(3) . . . . ?
C35 C28 C29 C30 148.3(2) . . . . ?
C35 C28 C29 C34 -35.6(3) . . . . ?
C35 C36 C37 C38 -1.1(5) . . . . ?
C36 C35 C40 C39 0.8(4) . . . . ?
C36 C37 C38 F4 -177.7(3) . . . . ?
C36 C37 C38 C39 2.0(5) . . . . ?
C37 C38 C39 C40 -1.5(5) . . . . ?
C38 C39 C40 C35 0.0(4) . . . . ?
C40 C35 C36 C37 -0.3(4) . . . . ?

loop_
_smtbx_masks_void_nr
_smtbx_masks_void_average_x
_smtbx_masks_void_average_y
_smtbx_masks_void_average_z
_smtbx_masks_void_volume
_smtbx_masks_void_count_electrons
_smtbx_masks_void_content
1 -0.078 0.478 -0.431 2091.1 466.4 '20 CH3CN'
